data_4077700
loop_
_publ_author_name
'Pietschnig, Rudolf'
'West, Robert'
'Powell, Douglas R.'

_publ_section_title
;
 Reduction of Terphenyltrifluorosilanes:&#x00A0; C&#x2212;C Insertion
 Products and Possible Formation of a Disilyne
;
_journal_issue 14
_journal_name_full Organometallics
_journal_page_first 2724
_journal_paper_doi 10.1021/om990924z
_journal_volume 19
_journal_year 2000
_chemical_formula_moiety 'C48 H50 Si2'
_chemical_formula_sum 'C48 H50 Si2'
_chemical_formula_weight 683.06
_chemical_name_systematic
; 
 ? 
;
_space_group_IT_number 2
_symmetry_cell_setting triclinic
_symmetry_space_group_name_Hall '-P 1'
_symmetry_space_group_name_H-M 'P -1'
_atom_sites_solution_hydrogens geom
_atom_sites_solution_primary direct
_atom_sites_solution_secondary difmap
_audit_creation_method SHELXL-97
_cell_angle_alpha 88.282(5)
_cell_angle_beta 82.740(3)
_cell_angle_gamma 71.166(3)
_cell_formula_units_Z 2
_cell_length_a 8.8406(18)
_cell_length_b 11.157(2)
_cell_length_c 21.144(4)
_cell_measurement_reflns_used 1655
_cell_measurement_temperature 143(2)
_cell_measurement_theta_max 25.0
_cell_measurement_theta_min 3.0
_cell_volume 1957.9(6)
_computing_structure_refinement 'SHELXL-97 (Sheldrick, 1997)'
_computing_structure_solution 'SHELXS-97 (Sheldrick, 1990)'
_diffrn_ambient_temperature 143(2)
_diffrn_measured_fraction_theta_full 0.977
_diffrn_measured_fraction_theta_max 0.977
_diffrn_measurement_device 'Siemens P4/ccd'
_diffrn_measurement_method '\f scan frames'
_diffrn_radiation_monochromator graphite
_diffrn_radiation_source 'sealed tube'
_diffrn_radiation_type MoK\a
_diffrn_radiation_wavelength 0.71073
_diffrn_reflns_av_R_equivalents 0.3008
_diffrn_reflns_av_sigmaI/netI 0.4004
_diffrn_reflns_limit_h_max 10
_diffrn_reflns_limit_h_min -10
_diffrn_reflns_limit_k_max 13
_diffrn_reflns_limit_k_min -12
_diffrn_reflns_limit_l_max 25
_diffrn_reflns_limit_l_min -20
_diffrn_reflns_number 17507
_diffrn_reflns_theta_full 25.00
_diffrn_reflns_theta_max 25.00
_diffrn_reflns_theta_min 2.45
_diffrn_standards_decay_% -0.48
_diffrn_standards_number 61
_exptl_absorpt_coefficient_mu 0.123
_exptl_absorpt_correction_T_max 0.928
_exptl_absorpt_correction_T_min 0.094
_exptl_absorpt_correction_type empirical
_exptl_crystal_colour white
_exptl_crystal_density_diffrn 1.159
_exptl_crystal_density_method 'not measured'
_exptl_crystal_description prism
_exptl_crystal_F_000 732
_exptl_crystal_size_max 0.42
_exptl_crystal_size_mid 0.20
_exptl_crystal_size_min 0.06
_refine_diff_density_max 0.528
_refine_diff_density_min -0.545
_refine_diff_density_rms 0.090
_refine_ls_extinction_method none
_refine_ls_goodness_of_fit_ref 0.897
_refine_ls_hydrogen_treatment mixed
_refine_ls_matrix_type full
_refine_ls_number_parameters 451
_refine_ls_number_reflns 6737
_refine_ls_number_restraints 0
_refine_ls_restrained_S_all 0.897
_refine_ls_R_factor_all 0.2757
_refine_ls_R_factor_gt 0.1186
_refine_ls_shift/su_max 0.010
_refine_ls_shift/su_mean 0.002
_refine_ls_structure_factor_coef Fsqd
_refine_ls_weighting_details 'calc w=1/[\s^2^(Fo^2^)+(0.1142P)^2^+0.0000P] where P=(Fo^2^+2Fc^2^)/3'
_refine_ls_weighting_scheme calc
_refine_ls_wR_factor_gt 0.2471
_refine_ls_wR_factor_ref 0.3053
_reflns_number_gt 2193
_reflns_number_total 6737
_reflns_threshold_expression >2sigma(I)
_cod_data_source_file om990924z.cif
_cod_data_source_block compound_3
_cod_original_sg_symbol_H-M P\=1
_cod_database_code 4077700

loop_
_symmetry_equiv_pos_as_xyz
'x, y, z'
'-x, -y, -z'

loop_
_atom_site_label
_atom_site_type_symbol
_atom_site_fract_x
_atom_site_fract_y
_atom_site_fract_z
_atom_site_U_iso_or_equiv
_atom_site_adp_type
_atom_site_occupancy
_atom_site_symmetry_multiplicity
_atom_site_calc_flag
_atom_site_refinement_flags
Si1 Si 0.4664(2) 0.5546(2) 0.20286(11) 0.0300(7) Uani 1 1 d .
Si2 Si 0.5164(2) 0.4606(2) 0.30256(11) 0.0288(7) Uani 1 1 d .
C1 C 0.2430(8) 0.6418(9) 0.2139(4) 0.041(3) Uani 1 1 d .
H1A H 0.2093 0.6794 0.1734 0.062 Uiso 1 1 d R
H1B H 0.2188 0.7088 0.2462 0.062 Uiso 1 1 d R
H1C H 0.1849 0.5825 0.2280 0.062 Uiso 1 1 d R
C2 C 0.5173(8) 0.4343(8) 0.1362(4) 0.028(2) Uani 1 1 d .
C3 C 0.4691(9) 0.3318(9) 0.1294(4) 0.037(2) Uani 1 1 d .
H3 H 0.3994 0.3129 0.1634 0.045 Uiso 1 1 calc R
C4 C 0.5150(10) 0.2536(9) 0.0765(5) 0.038(2) Uani 1 1 d .
C5 C 0.6135(10) 0.2916(9) 0.0264(4) 0.042(3) Uani 1 1 d .
H5 H 0.6405 0.2448 -0.0125 0.050 Uiso 1 1 calc R
C6 C 0.6724(9) 0.3910(9) 0.0303(4) 0.037(2) Uani 1 1 d .
C7 C 0.6190(9) 0.4708(8) 0.0852(4) 0.033(2) Uani 1 1 d .
C8 C 0.4566(11) 0.1442(9) 0.0700(4) 0.054(3) Uani 1 1 d .
H8A H 0.3430 0.1654 0.0876 0.082 Uiso 1 1 d R
H8B H 0.5213 0.0722 0.0930 0.082 Uiso 1 1 d R
H8C H 0.4692 0.1220 0.0247 0.082 Uiso 1 1 d R
C9 C 0.7825(10) 0.4124(10) -0.0280(4) 0.052(3) Uani 1 1 d .
H9A H 0.7304 0.4962 -0.0450 0.079 Uiso 1 1 d R
H9B H 0.8019 0.3478 -0.0612 0.079 Uiso 1 1 d R
H9C H 0.8852 0.4100 -0.0143 0.079 Uiso 1 1 d R
C10 C 0.6583(8) 0.5864(9) 0.0977(4) 0.038(2) Uani 1 1 d .
C11 C 0.7512(9) 0.6450(9) 0.0550(4) 0.036(2) Uani 1 1 d .
H11 H 0.7951 0.6089 0.0139 0.043 Uiso 1 1 calc R
C12 C 0.7775(9) 0.7537(10) 0.0732(4) 0.040(3) Uani 1 1 d .
H12 H 0.8407 0.7914 0.0448 0.048 Uiso 1 1 calc R
C13 C 0.7117(9) 0.8083(9) 0.1329(4) 0.040(2) Uani 1 1 d .
H13 H 0.7301 0.8836 0.1444 0.048 Uiso 1 1 calc R
C14 C 0.6181(9) 0.7546(8) 0.1769(4) 0.032(2) Uani 1 1 d .
C15 C 0.5909(8) 0.6449(8) 0.1577(4) 0.028(2) Uani 1 1 d .
C16 C 0.5391(8) 0.8234(8) 0.2383(4) 0.027(2) Uani 1 1 d .
C17 C 0.3844(10) 0.9098(9) 0.2420(5) 0.045(3) Uani 1 1 d .
C18 C 0.3154(11) 0.9729(10) 0.3010(5) 0.054(3) Uani 1 1 d .
H18 H 0.2074 1.0283 0.3047 0.065 Uiso 1 1 calc R
C19 C 0.3989(13) 0.9573(10) 0.3538(5) 0.057(3) Uani 1 1 d .
C20 C 0.5565(11) 0.8723(9) 0.3469(5) 0.047(3) Uani 1 1 d .
H20 H 0.6153 0.8570 0.3826 0.056 Uiso 1 1 calc R
C21 C 0.6289(9) 0.8102(9) 0.2903(4) 0.036(2) Uani 1 1 d .
C22 C 0.8023(9) 0.7253(8) 0.2863(4) 0.044(3) Uani 1 1 d .
H22A H 0.8495 0.7392 0.3238 0.067 Uiso 1 1 d R
H22B H 0.8643 0.7437 0.2476 0.067 Uiso 1 1 d R
H22C H 0.8050 0.6369 0.2849 0.067 Uiso 1 1 d R
C23 C 0.3194(13) 1.0265(11) 0.4159(5) 0.088(4) Uani 1 1 d .
H23A H 0.2548 1.1132 0.4067 0.132 Uiso 1 1 d R
H23B H 0.4023 1.0288 0.4422 0.132 Uiso 1 1 d R
H23C H 0.2497 0.9827 0.4390 0.132 Uiso 1 1 d R
C24 C 0.2917(9) 0.9388(9) 0.1860(5) 0.057(3) Uani 1 1 d .
H24A H 0.3660 0.9251 0.1464 0.085 Uiso 1 1 d R
H24B H 0.2204 1.0269 0.1883 0.085 Uiso 1 1 d R
H24C H 0.2271 0.8819 0.1867 0.085 Uiso 1 1 d R
C25 C 0.4368(8) 0.3244(8) 0.3041(4) 0.035(2) Uani 1 1 d .
H25A H 0.4286 0.2926 0.3477 0.052 Uiso 1 1 d R
H25B H 0.5102 0.2568 0.2759 0.052 Uiso 1 1 d R
H25C H 0.3301 0.3522 0.2895 0.052 Uiso 1 1 d R
C26 C 0.4139(8) 0.5726(8) 0.3707(4) 0.030(2) Uani 1 1 d .
C27 C 0.2505(9) 0.6391(9) 0.3858(4) 0.039(2) Uani 1 1 d .
H27 H 0.1765 0.6320 0.3584 0.047 Uiso 1 1 calc R
C28 C 0.1935(9) 0.7154(9) 0.4400(4) 0.041(2) Uani 1 1 d .
C29 C 0.3037(9) 0.7265(8) 0.4766(4) 0.039(2) Uani 1 1 d .
H29 H 0.2669 0.7834 0.5120 0.046 Uiso 1 1 calc R
C30 C 0.4700(9) 0.6586(8) 0.4652(4) 0.034(2) Uani 1 1 d .
C31 C 0.5295(9) 0.5811(8) 0.4105(4) 0.034(2) Uani 1 1 d .
C32 C 0.5757(10) 0.6817(9) 0.5120(4) 0.041(2) Uani 1 1 d .
H32A H 0.6382 0.6002 0.5286 0.062 Uiso 1 1 d R
H32B H 0.5077 0.7354 0.5474 0.062 Uiso 1 1 d R
H32C H 0.6492 0.7236 0.4903 0.062 Uiso 1 1 d R
C33 C 0.0148(9) 0.7917(9) 0.4544(4) 0.054(3) Uani 1 1 d .
H33A H -0.0172 0.7903 0.5004 0.082 Uiso 1 1 d R
H33B H -0.0482 0.7528 0.4319 0.082 Uiso 1 1 d R
H33C H -0.0049 0.8795 0.4406 0.082 Uiso 1 1 d R
C34 C 0.6993(8) 0.4974(8) 0.3884(4) 0.031(2) Uani 1 1 d .
C35 C 0.8363(9) 0.4909(9) 0.4188(4) 0.041(2) Uani 1 1 d .
H35 H 0.8260 0.5421 0.4552 0.049 Uiso 1 1 calc R
C36 C 0.9864(9) 0.4080(9) 0.3941(5) 0.049(3) Uani 1 1 d .
H36 H 1.0786 0.4009 0.4145 0.058 Uiso 1 1 calc R
C37 C 1.0011(9) 0.3370(9) 0.3407(4) 0.047(3) Uani 1 1 d .
H37 H 1.1045 0.2818 0.3245 0.056 Uiso 1 1 calc R
C38 C 0.8684(8) 0.3428(8) 0.3090(4) 0.028(2) Uani 1 1 d .
C39 C 0.7152(8) 0.4256(8) 0.3329(4) 0.032(2) Uani 1 1 d .
C40 C 0.8870(8) 0.2614(8) 0.2515(4) 0.024(2) Uani 1 1 d .
C41 C 0.8510(8) 0.1498(9) 0.2580(4) 0.033(2) Uani 1 1 d .
C42 C 0.8658(9) 0.0779(8) 0.2024(5) 0.038(2) Uani 1 1 d .
H42 H 0.8387 0.0021 0.2060 0.046 Uiso 1 1 calc R
C43 C 0.9191(9) 0.1146(9) 0.1420(5) 0.036(2) Uani 1 1 d .
C44 C 0.9570(8) 0.2236(9) 0.1388(4) 0.036(2) Uani 1 1 d .
H44 H 0.9973 0.2468 0.0981 0.043 Uiso 1 1 calc R
C45 C 0.9423(8) 0.3023(8) 0.1887(4) 0.029(2) Uani 1 1 d .
C46 C 0.9881(9) 0.4210(8) 0.1829(4) 0.041(2) Uani 1 1 d .
H46A H 1.0226 0.4345 0.1381 0.061 Uiso 1 1 d R
H46B H 1.0761 0.4138 0.2082 0.061 Uiso 1 1 d R
H46C H 0.8941 0.4927 0.1987 0.061 Uiso 1 1 d R
C47 C 0.9424(10) 0.0317(10) 0.0846(4) 0.054(3) Uani 1 1 d .
H47A H 1.0018 0.0625 0.0490 0.080 Uiso 1 1 d R
H47B H 0.8366 0.0362 0.0732 0.080 Uiso 1 1 d R
H47C H 1.0027 -0.0563 0.0935 0.080 Uiso 1 1 d R
C48 C 0.8100(9) 0.0986(9) 0.3222(4) 0.040(2) Uani 1 1 d .
H48A H 0.7407 0.1695 0.3496 0.060 Uiso 1 1 d R
H48B H 0.9074 0.0553 0.3421 0.060 Uiso 1 1 d R
H48C H 0.7519 0.0390 0.3168 0.060 Uiso 1 1 d R

loop_
_atom_site_aniso_label
_atom_site_aniso_U_11
_atom_site_aniso_U_22
_atom_site_aniso_U_33
_atom_site_aniso_U_23
_atom_site_aniso_U_13
_atom_site_aniso_U_12
Si1 0.0251(11) 0.0428(17) 0.0269(17) -0.0014(12) -0.0049(10) -0.0168(12)
Si2 0.0244(11) 0.0405(17) 0.0259(17) -0.0028(12) -0.0029(10) -0.0162(12)
C1 0.026(4) 0.063(7) 0.039(6) 0.009(5) -0.019(4) -0.014(5)
C2 0.029(4) 0.036(6) 0.024(6) 0.010(4) -0.017(4) -0.014(4)
C3 0.031(4) 0.048(7) 0.039(7) 0.000(5) -0.012(4) -0.018(5)
C4 0.046(5) 0.035(6) 0.035(7) -0.006(5) -0.017(5) -0.011(5)
C5 0.045(5) 0.042(7) 0.024(6) -0.011(5) -0.021(5) 0.013(5)
C6 0.046(5) 0.041(6) 0.030(7) -0.003(5) -0.023(5) -0.017(5)
C7 0.040(5) 0.032(6) 0.032(6) -0.003(5) -0.019(4) -0.012(5)
C8 0.074(6) 0.061(7) 0.044(7) -0.007(6) -0.023(5) -0.037(6)
C9 0.052(5) 0.078(8) 0.022(7) -0.015(5) 0.003(4) -0.014(6)
C10 0.019(4) 0.046(7) 0.044(7) 0.000(5) -0.011(4) 0.001(4)
C11 0.045(5) 0.059(7) 0.016(6) -0.010(5) 0.009(4) -0.038(5)
C12 0.034(4) 0.079(8) 0.007(6) 0.007(5) 0.000(4) -0.019(5)
C13 0.046(5) 0.066(7) 0.026(7) 0.010(5) 0.000(4) -0.044(5)
C14 0.033(4) 0.047(6) 0.023(6) -0.001(5) -0.004(4) -0.023(5)
C15 0.025(4) 0.042(6) 0.016(6) -0.002(4) -0.004(4) -0.010(4)
C16 0.028(4) 0.039(6) 0.023(6) -0.008(4) 0.007(4) -0.025(4)
C17 0.041(5) 0.052(7) 0.046(8) 0.016(6) -0.004(5) -0.021(5)
C18 0.045(5) 0.052(7) 0.063(9) -0.006(6) 0.024(5) -0.023(5)
C19 0.077(7) 0.046(7) 0.049(9) 0.003(6) 0.017(6) -0.030(6)
C20 0.067(6) 0.036(6) 0.046(8) -0.006(5) -0.004(5) -0.029(6)
C21 0.042(5) 0.038(6) 0.031(6) -0.007(5) -0.004(4) -0.016(5)
C22 0.054(5) 0.051(7) 0.037(7) -0.010(5) -0.009(4) -0.026(5)
C23 0.116(9) 0.069(9) 0.077(10) -0.048(7) 0.044(7) -0.041(8)
C24 0.036(5) 0.062(8) 0.074(8) 0.028(6) -0.015(5) -0.016(5)
C25 0.032(4) 0.073(7) 0.004(5) 0.009(4) -0.005(3) -0.023(5)
C26 0.029(4) 0.037(6) 0.032(6) -0.009(4) 0.001(4) -0.021(4)
C27 0.032(4) 0.052(7) 0.036(7) 0.006(5) -0.008(4) -0.016(5)
C28 0.045(5) 0.033(6) 0.047(7) -0.024(5) 0.008(5) -0.017(5)
C29 0.045(5) 0.038(6) 0.035(6) -0.017(5) 0.002(4) -0.018(5)
C30 0.046(5) 0.032(6) 0.029(6) -0.010(5) -0.004(4) -0.017(5)
C31 0.042(5) 0.037(6) 0.030(6) 0.001(5) -0.008(4) -0.019(5)
C32 0.058(5) 0.058(7) 0.019(6) -0.006(5) -0.003(4) -0.033(5)
C33 0.037(5) 0.060(8) 0.052(7) -0.015(6) 0.005(4) 0.002(5)
C34 0.024(4) 0.038(6) 0.037(6) -0.006(5) -0.005(4) -0.019(4)
C35 0.050(5) 0.057(7) 0.031(6) -0.009(5) -0.015(4) -0.032(5)
C36 0.025(4) 0.056(7) 0.068(8) -0.006(6) -0.017(5) -0.011(5)
C37 0.024(4) 0.062(7) 0.064(8) -0.003(6) -0.001(4) -0.030(5)
C38 0.029(4) 0.029(5) 0.034(6) 0.005(4) -0.013(4) -0.017(4)
C39 0.024(4) 0.028(5) 0.048(7) -0.015(5) -0.010(4) -0.013(4)
C40 0.017(4) 0.036(6) 0.030(6) -0.002(4) -0.012(4) -0.018(4)
C41 0.021(4) 0.052(7) 0.037(7) -0.009(5) -0.006(4) -0.024(5)
C42 0.035(5) 0.033(6) 0.049(7) -0.002(5) -0.005(4) -0.012(5)
C43 0.029(4) 0.038(6) 0.043(7) -0.018(5) -0.012(4) -0.010(5)
C44 0.021(4) 0.052(7) 0.033(6) -0.003(5) 0.004(4) -0.010(5)
C45 0.020(4) 0.034(6) 0.028(6) -0.010(5) -0.008(4) 0.000(4)
C46 0.049(5) 0.057(7) 0.025(6) -0.001(5) -0.006(4) -0.029(5)
C47 0.051(5) 0.066(8) 0.051(7) -0.027(6) -0.005(5) -0.028(6)
C48 0.045(5) 0.052(7) 0.031(6) 0.001(5) 0.001(4) -0.028(5)

loop_
_atom_type_symbol
_atom_type_description
_atom_type_scat_dispersion_real
_atom_type_scat_dispersion_imag
_atom_type_scat_source
C C 0.0033 0.0016 'International Tables Vol C Tables 4.2.6.8 and 6.1.1.4'
H H 0.0000 0.0000 'International Tables Vol C Tables 4.2.6.8 and 6.1.1.4'
Si Si 0.0817 0.0704 'International Tables Vol C Tables 4.2.6.8 and 6.1.1.4'

loop_
_geom_angle_atom_site_label_1
_geom_angle_atom_site_label_2
_geom_angle_atom_site_label_3
_geom_angle
C15 Si1 C1 114.4(4)
C15 Si1 C2 91.5(4)
C1 Si1 C2 109.9(3)
C15 Si1 Si2 124.1(2)
C1 Si1 Si2 103.7(3)
C2 Si1 Si2 112.7(3)
C25 Si2 C39 115.1(4)
C25 Si2 C26 111.0(3)
C39 Si2 C26 91.3(3)
C25 Si2 Si1 104.4(2)
C39 Si2 Si1 122.3(3)
C26 Si2 Si1 112.4(3)
C3 C2 C7 120.6(8)
C3 C2 Si1 131.1(7)
C7 C2 Si1 108.2(6)
C2 C3 C4 124.2(9)
C3 C4 C5 114.5(9)
C3 C4 C8 122.7(9)
C5 C4 C8 122.7(8)
C4 C5 C6 125.0(8)
C7 C6 C5 118.3(9)
C7 C6 C9 124.8(8)
C5 C6 C9 116.7(8)
C6 C7 C2 117.1(8)
C6 C7 C10 127.6(9)
C2 C7 C10 115.3(8)
C15 C10 C11 118.2(9)
C15 C10 C7 115.0(8)
C11 C10 C7 126.8(8)
C12 C11 C10 120.4(8)
C11 C12 C13 120.3(8)
C12 C13 C14 121.7(9)
C15 C14 C13 117.4(8)
C15 C14 C16 123.0(7)
C13 C14 C16 119.2(8)
C14 C15 C10 122.0(8)
C14 C15 Si1 128.1(6)
C10 C15 Si1 109.9(7)
C17 C16 C21 120.0(8)
C17 C16 C14 120.2(8)
C21 C16 C14 119.5(7)
C16 C17 C18 118.0(9)
C16 C17 C24 122.2(9)
C18 C17 C24 119.8(9)
C19 C18 C17 122.8(9)
C18 C19 C20 116.8(10)
C18 C19 C23 120.8(10)
C20 C19 C23 122.3(10)
C21 C20 C19 122.3(9)
C20 C21 C16 119.6(8)
C20 C21 C22 118.7(8)
C16 C21 C22 121.6(7)
C27 C26 C31 121.0(8)
C27 C26 Si2 129.0(6)
C31 C26 Si2 110.0(5)
C28 C27 C26 121.6(8)
C29 C28 C27 117.4(7)
C29 C28 C33 121.6(8)
C27 C28 C33 120.8(8)
C28 C29 C30 123.9(8)
C31 C30 C29 119.2(7)
C31 C30 C32 124.0(7)
C29 C30 C32 116.7(7)
C30 C31 C26 116.8(7)
C30 C31 C34 129.5(7)
C26 C31 C34 113.6(7)
C39 C34 C35 120.7(7)
C39 C34 C31 114.7(6)
C35 C34 C31 124.6(7)
C36 C35 C34 118.8(8)
C37 C36 C35 120.3(7)
C36 C37 C38 122.3(8)
C39 C38 C37 118.7(8)
C39 C38 C40 120.0(6)
C37 C38 C40 121.2(7)
C38 C39 C34 119.1(6)
C38 C39 Si2 130.5(6)
C34 C39 Si2 110.4(5)
C41 C40 C45 120.7(7)
C41 C40 C38 119.9(8)
C45 C40 C38 119.3(7)
C40 C41 C42 118.0(8)
C40 C41 C48 122.0(7)
C42 C41 C48 119.8(8)
C43 C42 C41 122.3(9)
C44 C43 C42 117.1(8)
C44 C43 C47 122.2(9)
C42 C43 C47 120.6(9)
C45 C44 C43 125.7(9)
C44 C45 C40 116.1(8)
C44 C45 C46 123.7(8)
C40 C45 C46 120.0(7)

loop_
_geom_bond_atom_site_label_1
_geom_bond_atom_site_label_2
_geom_bond_distance
Si1 C15 1.880(8)
Si1 C1 1.886(7)
Si1 C2 1.885(8)
Si1 Si2 2.354(3)
Si2 C25 1.867(8)
Si2 C39 1.866(7)
Si2 C26 1.872(8)
C2 C3 1.360(11)
C2 C7 1.450(11)
C3 C4 1.376(11)
C4 C5 1.427(11)
C4 C8 1.486(12)
C5 C6 1.377(12)
C6 C7 1.420(11)
C6 C9 1.533(11)
C7 C10 1.479(12)
C10 C15 1.413(11)
C10 C11 1.427(11)
C11 C12 1.381(11)
C12 C13 1.391(11)
C13 C14 1.416(10)
C14 C15 1.402(11)
C14 C16 1.499(11)
C16 C17 1.390(11)
C16 C21 1.413(10)
C17 C18 1.418(12)
C17 C24 1.494(11)
C18 C19 1.390(12)
C19 C20 1.402(12)
C19 C23 1.515(13)
C20 C21 1.374(11)
C21 C22 1.513(10)
C26 C27 1.395(10)
C26 C31 1.430(10)
C27 C28 1.388(11)
C28 C29 1.357(10)
C28 C33 1.529(10)
C29 C30 1.412(10)
C30 C31 1.407(11)
C30 C32 1.523(10)
C31 C34 1.513(10)
C34 C39 1.407(11)
C34 C35 1.422(9)
C35 C36 1.396(11)
C36 C37 1.366(12)
C37 C38 1.406(10)
C38 C39 1.411(10)
C38 C40 1.500(11)
C40 C41 1.380(11)
C40 C45 1.468(10)
C41 C42 1.412(11)
C41 C48 1.505(11)
C42 C43 1.400(11)
C43 C44 1.359(12)
C43 C47 1.502(11)
C44 C45 1.360(11)
C45 C46 1.503(11)

loop_
_geom_torsion_atom_site_label_1
_geom_torsion_atom_site_label_2
_geom_torsion_atom_site_label_3
_geom_torsion_atom_site_label_4
_geom_torsion
C15 Si1 Si2 C25 -151.9(4)
C1 Si1 Si2 C25 75.4(4)
C2 Si1 Si2 C25 -43.4(4)
C15 Si1 Si2 C39 -19.1(5)
C1 Si1 Si2 C39 -151.8(4)
C2 Si1 Si2 C39 89.4(4)
C15 Si1 Si2 C26 87.7(4)
C1 Si1 Si2 C26 -44.9(4)
C2 Si1 Si2 C26 -163.7(3)
C15 Si1 C2 C3 -177.9(7)
C1 Si1 C2 C3 -61.2(8)
Si2 Si1 C2 C3 53.9(8)
C15 Si1 C2 C7 -1.2(5)
C1 Si1 C2 C7 115.5(5)
Si2 Si1 C2 C7 -129.4(4)
C7 C2 C3 C4 2.2(12)
Si1 C2 C3 C4 178.6(6)
C2 C3 C4 C5 -2.8(12)
C2 C3 C4 C8 -178.3(7)
C3 C4 C5 C6 5.3(11)
C8 C4 C5 C6 -179.2(8)
C4 C5 C6 C7 -6.9(12)
C4 C5 C6 C9 177.3(7)
C5 C6 C7 C2 5.6(11)
C9 C6 C7 C2 -179.0(7)
C5 C6 C7 C10 -176.1(7)
C9 C6 C7 C10 -0.7(13)
C3 C2 C7 C6 -3.5(10)
Si1 C2 C7 C6 179.4(6)
C3 C2 C7 C10 178.0(7)
Si1 C2 C7 C10 0.9(8)
C6 C7 C10 C15 -178.3(7)
C2 C7 C10 C15 0.0(10)
C6 C7 C10 C11 3.8(13)
C2 C7 C10 C11 -177.8(7)
C15 C10 C11 C12 1.8(11)
C7 C10 C11 C12 179.7(7)
C10 C11 C12 C13 -0.9(12)
C11 C12 C13 C14 0.6(12)
C12 C13 C14 C15 -1.3(11)
C12 C13 C14 C16 -175.0(7)
C13 C14 C15 C10 2.3(11)
C16 C14 C15 C10 175.7(7)
C13 C14 C15 Si1 -177.4(6)
C16 C14 C15 Si1 -3.9(11)
C11 C10 C15 C14 -2.6(11)
C7 C10 C15 C14 179.4(7)
C11 C10 C15 Si1 177.1(5)
C7 C10 C15 Si1 -0.9(8)
C1 Si1 C15 C14 68.1(8)
C2 Si1 C15 C14 -179.1(7)
Si2 Si1 C15 C14 -60.2(8)
C1 Si1 C15 C10 -111.5(6)
C2 Si1 C15 C10 1.2(6)
Si2 Si1 C15 C10 120.1(5)
C15 C14 C16 C17 -83.0(11)
C13 C14 C16 C17 90.3(9)
C15 C14 C16 C21 103.7(9)
C13 C14 C16 C21 -83.0(10)
C21 C16 C17 C18 -6.4(13)
C14 C16 C17 C18 -179.7(8)
C21 C16 C17 C24 172.5(8)
C14 C16 C17 C24 -0.7(13)
C16 C17 C18 C19 3.7(15)
C24 C17 C18 C19 -175.3(9)
C17 C18 C19 C20 -1.6(15)
C17 C18 C19 C23 -179.7(9)
C18 C19 C20 C21 2.4(14)
C23 C19 C20 C21 -179.5(9)
C19 C20 C21 C16 -5.3(14)
C19 C20 C21 C22 176.9(8)
C17 C16 C21 C20 7.3(13)
C14 C16 C21 C20 -179.4(8)
C17 C16 C21 C22 -174.9(8)
C14 C16 C21 C22 -1.6(13)
C25 Si2 C26 C27 -58.9(9)
C39 Si2 C26 C27 -176.5(9)
Si1 Si2 C26 C27 57.6(9)
C25 Si2 C26 C31 119.1(6)
C39 Si2 C26 C31 1.6(7)
Si1 Si2 C26 C31 -124.4(6)
C31 C26 C27 C28 -0.3(14)
Si2 C26 C27 C28 177.5(7)
C26 C27 C28 C29 2.3(14)
C26 C27 C28 C33 177.5(8)
C27 C28 C29 C30 -4.6(15)
C33 C28 C29 C30 -179.7(8)
C28 C29 C30 C31 4.8(15)
C28 C29 C30 C32 -179.1(9)
C29 C30 C31 C26 -2.4(13)
C32 C30 C31 C26 -178.3(8)
C29 C30 C31 C34 -178.4(8)
C32 C30 C31 C34 5.8(16)
C27 C26 C31 C30 0.4(13)
Si2 C26 C31 C30 -177.8(7)
C27 C26 C31 C34 177.0(8)
Si2 C26 C31 C34 -1.2(9)
C30 C31 C34 C39 176.1(9)
C26 C31 C34 C39 0.1(12)
C30 C31 C34 C35 -5.6(15)
C26 C31 C34 C35 178.4(8)
C39 C34 C35 C36 -2.7(14)
C31 C34 C35 C36 179.0(8)
C34 C35 C36 C37 1.7(14)
C35 C36 C37 C38 -0.6(16)
C36 C37 C38 C39 0.5(14)
C36 C37 C38 C40 -178.4(9)
C37 C38 C39 C34 -1.5(13)
C40 C38 C39 C34 177.4(8)
C37 C38 C39 Si2 178.3(7)
C40 C38 C39 Si2 -2.8(13)
C35 C34 C39 C38 2.6(14)
C31 C34 C39 C38 -179.0(7)
C35 C34 C39 Si2 -177.2(7)
C31 C34 C39 Si2 1.2(10)
C25 Si2 C39 C38 64.7(9)
C26 Si2 C39 C38 178.6(9)
Si1 Si2 C39 C38 -63.6(9)
C25 Si2 C39 C34 -115.5(7)
C26 Si2 C39 C34 -1.6(7)
Si1 Si2 C39 C34 116.2(6)
C39 C38 C40 C41 -81.1(10)
C37 C38 C40 C41 97.8(9)
C39 C38 C40 C45 98.4(9)
C37 C38 C40 C45 -82.7(10)
C45 C40 C41 C42 -1.3(10)
C38 C40 C41 C42 178.2(6)
C45 C40 C41 C48 173.8(6)
C38 C40 C41 C48 -6.7(10)
C40 C41 C42 C43 1.7(11)
C48 C41 C42 C43 -173.5(7)
C41 C42 C43 C44 0.1(11)
C41 C42 C43 C47 176.4(7)
C42 C43 C44 C45 -2.5(12)
C47 C43 C44 C45 -178.7(7)
C43 C44 C45 C40 2.8(11)
C43 C44 C45 C46 179.1(7)
C41 C40 C45 C44 -0.7(10)
C38 C40 C45 C44 179.7(6)
C41 C40 C45 C46 -177.2(7)
C38 C40 C45 C46 3.3(9)
